data_2241270
loop_
_publ_author_name
'M\"uller, Thomas G.'
'Kraus, Florian'

_publ_section_title
;
 Crystal structure of [Co(NH~3~)~6~][Co(CO)~4~]~2~
;
_journal_coeditor_code WM5229
_journal_issue 11
_journal_name_full 'Acta Crystallographica Section E'
_journal_page_first 1418
_journal_page_last 1420
_journal_paper_doi 10.1107/S2056989015020290
_journal_volume 71
_journal_year 2015
_chemical_formula_iupac '[Co (N H3)6] [Co (C O)4]2'
_chemical_formula_moiety 'Co1 N6 H18 2+, 2(Co1 C4 O4 -)'
_chemical_formula_sum 'C8 H18 Co3 N6 O8'
_chemical_formula_weight 503.07
_chemical_name_common 'Hexaamminecobalt(II) bistetracarbonylcobaltate(-I)'
_chemical_name_systematic
;
Hexaamminecobalt(II) bis[tetracarbonylcobaltate(-I)]
;
_space_group_crystal_system trigonal
_space_group_IT_number 148
_space_group_name_Hall '-R 3'
_space_group_name_H-M_alt 'R -3'
_symmetry_space_group_name_Hall '-R 3'
_symmetry_space_group_name_H-M 'R -3 :H'
_atom_sites_solution_hydrogens difmap
_audit_creation_method SHELXL-2014
_cell_angle_alpha 90
_cell_angle_beta 90
_cell_angle_gamma 120
_cell_formula_units_Z 3
_cell_length_a 9.3679(4)
_cell_length_b 9.3679(4)
_cell_length_c 18.3089(18)
_cell_measurement_reflns_used 15618
_cell_measurement_temperature 100(2)
_cell_measurement_theta_max 33.37
_cell_measurement_theta_min 3.33
_cell_volume 1391.48(16)
_computing_cell_refinement
;
X-AREA (Stoe & Cie, 2011)
;
_computing_data_collection
;
X-AREA (Stoe & Cie, 2011)
;
_computing_data_reduction
;
X-RED32 (Stoe & Cie, 2009)
;
_computing_molecular_graphics
;
DIAMOND (Brandenburg, 2015)
;
_computing_publication_material
;
publCIF (Westrip, 2010)
;
_computing_structure_refinement
;
<i>SHELXLE</i> (H\"ubschle <i>et al.</i>, 2011) and
SHELXL2014 (Sheldrick, 2015<i>b</i>)
;
_computing_structure_solution
;
SHELXT (Sheldrick, 2015<i>a</i>)
;
_diffrn_ambient_temperature 100(2)
_diffrn_detector_area_resol_mean 6.67
_diffrn_measured_fraction_theta_full 0.998
_diffrn_measured_fraction_theta_max 0.999
_diffrn_measurement_device '2-circle goniometer'
_diffrn_measurement_device_type 'Stoe IPDS-2T'
_diffrn_measurement_method 'rotation method'
_diffrn_radiation_monochromator 'plane graphite'
_diffrn_radiation_type 'Mo K\a'
_diffrn_radiation_wavelength 0.71073
_diffrn_reflns_av_R_equivalents 0.0866
_diffrn_reflns_limit_h_max 13
_diffrn_reflns_limit_h_min -13
_diffrn_reflns_limit_k_max 13
_diffrn_reflns_limit_k_min -13
_diffrn_reflns_limit_l_max 26
_diffrn_reflns_limit_l_min -26
_diffrn_reflns_number 7025
_diffrn_reflns_theta_full 25.242
_diffrn_reflns_theta_max 30.972
_diffrn_reflns_theta_min 3.338
_exptl_absorpt_coefficient_mu 2.697
_exptl_absorpt_correction_T_max 0.9068
_exptl_absorpt_correction_T_min 0.6491
_exptl_absorpt_correction_type integration
_exptl_absorpt_process_details
;
(<i>X-RED32</i> and <i>X-SHAPE</i>; Stoe & Cie, 2009)
;
_exptl_crystal_colour orange
_exptl_crystal_density_diffrn 1.801
_exptl_crystal_description block
_exptl_crystal_F_000 759
_exptl_crystal_size_max 0.16
_exptl_crystal_size_mid 0.12
_exptl_crystal_size_min 0.08
_refine_diff_density_max 0.869
_refine_diff_density_min -0.645
_refine_ls_extinction_coef 0.0040(8)
_refine_ls_extinction_expression Fc^*^=kFc[1+0.001xFc^2^\l^3^/sin(2\q)]^-1/4^
_refine_ls_extinction_method
;
SHELXL2014 (Sheldrick, 2015)
;
_refine_ls_goodness_of_fit_ref 1.075
_refine_ls_hydrogen_treatment refall
_refine_ls_matrix_type full
_refine_ls_number_parameters 52
_refine_ls_number_reflns 994
_refine_ls_number_restraints 0
_refine_ls_restrained_S_all 1.075
_refine_ls_R_factor_all 0.0378
_refine_ls_R_factor_gt 0.0336
_refine_ls_shift/su_max 0.000
_refine_ls_shift/su_mean 0.000
_refine_ls_structure_factor_coef Fsqd
_refine_ls_weighting_details 'w=1/[\s^2^(Fo^2^)+(0.0529P)^2^+1.0515P] where P=(Fo^2^+2Fc^2^)/3'
_refine_ls_weighting_scheme calc
_refine_ls_wR_factor_gt 0.0861
_refine_ls_wR_factor_ref 0.0895
_reflns_number_gt 910
_reflns_number_total 994
_reflns_threshold_expression 'I > 2\s(I)'
_cod_data_source_file wm5229sup1.cif
_cod_data_source_block I
_cod_original_cell_volume 1391.48(18)
_cod_database_code 2241270
_shelx_space_group_comment
;
The symmetry employed for this shelxl refinement is uniquely defined
by the following loop, which should always be used as a source of
symmetry information in preference to the above space-group names.
They are only intended as comments.
;
_shelxl_version_number 2.014

loop_
_space_group_symop_operation_xyz
'x, y, z'
'-y, x-y, z'
'-x+y, -x, z'
'x+2/3, y+1/3, z+1/3'
'-y+2/3, x-y+1/3, z+1/3'
'-x+y+2/3, -x+1/3, z+1/3'
'x+1/3, y+2/3, z+2/3'
'-y+1/3, x-y+2/3, z+2/3'
'-x+y+1/3, -x+2/3, z+2/3'
'-x, -y, -z'
'y, -x+y, -z'
'x-y, x, -z'
'-x+2/3, -y+1/3, -z+1/3'
'y+2/3, -x+y+1/3, -z+1/3'
'x-y+2/3, x+1/3, -z+1/3'
'-x+1/3, -y+2/3, -z+2/3'
'y+1/3, -x+y+2/3, -z+2/3'
'x-y+1/3, x+2/3, -z+2/3'

loop_
_atom_site_type_symbol
_atom_site_label
_atom_site_fract_x
_atom_site_fract_y
_atom_site_fract_z
_atom_site_U_iso_or_equiv
_atom_site_adp_type
_atom_site_calc_flag
_atom_site_occupancy
Co Co1 0.0000 0.0000 0.0000 0.01863(18) Uani d 1
Co Co2 -0.6667 -0.3333 0.04221(2) 0.01972(17) Uani d 1
O O1 -0.61903(19) -0.02591(18) 0.10467(9) 0.0315(3) Uani d 1
O O2 -0.6667 -0.3333 -0.11725(14) 0.0298(5) Uani d 1
N N1 -0.0266(2) -0.2037(2) 0.06820(9) 0.0245(3) Uani d 1
C C1 -0.6354(2) -0.1451(2) 0.07846(10) 0.0231(3) Uani d 1
C C2 -0.6667 -0.3333 -0.05497(19) 0.0237(5) Uani d 1
H H1A -0.121(5) -0.295(5) 0.0656(19) 0.054(10) Uiso d 1
H H1B 0.034(4) -0.247(4) 0.0558(17) 0.038(7) Uiso d 1
H H1C -0.001(4) -0.176(4) 0.1135(19) 0.043(8) Uiso d 1

loop_
_atom_site_aniso_label
_atom_site_aniso_U_11
_atom_site_aniso_U_22
_atom_site_aniso_U_33
_atom_site_aniso_U_12
_atom_site_aniso_U_13
_atom_site_aniso_U_23
Co1 0.0160(2) 0.0160(2) 0.0240(3) 0.00799(10) 0.000 0.000
Co2 0.01726(19) 0.01726(19) 0.0247(3) 0.00863(9) 0.000 0.000
O1 0.0323(7) 0.0236(7) 0.0410(8) 0.0158(6) -0.0025(6) -0.0036(5)
O2 0.0316(8) 0.0316(8) 0.0262(12) 0.0158(4) 0.000 0.000
N1 0.0209(7) 0.0212(7) 0.0307(7) 0.0101(6) -0.0002(5) 0.0015(5)
C1 0.0192(7) 0.0203(7) 0.0292(8) 0.0095(6) -0.0007(6) 0.0009(6)
C2 0.0198(8) 0.0198(8) 0.0317(15) 0.0099(4) 0.000 0.000

loop_
_atom_type_symbol
_atom_type_description
_atom_type_scat_dispersion_real
_atom_type_scat_dispersion_imag
_atom_type_scat_source
C C 0.0033 0.0016 'International Tables Vol C Tables 4.2.6.8 and 6.1.1.4'
H H 0.0000 0.0000 'International Tables Vol C Tables 4.2.6.8 and 6.1.1.4'
N N 0.0061 0.0033 'International Tables Vol C Tables 4.2.6.8 and 6.1.1.4'
O O 0.0106 0.0060 'International Tables Vol C Tables 4.2.6.8 and 6.1.1.4'
Co Co 0.3494 0.9721 'International Tables Vol C Tables 4.2.6.8 and 6.1.1.4'

loop_
_geom_angle_atom_site_label_1
_geom_angle_atom_site_label_2
_geom_angle_atom_site_label_3
_geom_angle_site_symmetry_1
_geom_angle_site_symmetry_3
_geom_angle
N1 Co1 N1 12 3 180.00(9)
N1 Co1 N1 12 11 90.65(6)
N1 Co1 N1 3 11 89.35(6)
N1 Co1 N1 12 2 89.35(6)
N1 Co1 N1 3 2 90.65(6)
N1 Co1 N1 11 2 180.00(11)
N1 Co1 N1 12 . 89.35(6)
N1 Co1 N1 3 . 90.65(6)
N1 Co1 N1 11 . 89.35(6)
N1 Co1 N1 2 . 90.65(6)
N1 Co1 N1 12 10 90.65(6)
N1 Co1 N1 3 10 89.35(6)
N1 Co1 N1 11 10 90.65(6)
N1 Co1 N1 2 10 89.35(6)
N1 Co1 N1 . 10 180.0
C1 Co2 C1 . 2_455 106.76(7)
C1 Co2 C1 . 3_445 106.75(7)
C1 Co2 C1 2_455 3_445 106.75(7)
C1 Co2 C2 . . 112.07(6)
C1 Co2 C2 2_455 . 112.07(6)
C1 Co2 C2 3_445 . 112.07(6)
O1 C1 Co2 . . 177.07(17)
O2 C2 Co2 . . 180.0

loop_
_geom_bond_atom_site_label_1
_geom_bond_atom_site_label_2
_geom_bond_site_symmetry_2
_geom_bond_distance
Co1 N1 12 2.1876(16)
Co1 N1 3 2.1876(16)
Co1 N1 11 2.1876(16)
Co1 N1 2 2.1876(16)
Co1 N1 . 2.1877(16)
Co1 N1 10 2.1877(16)
Co2 C1 . 1.7664(18)
Co2 C1 2_455 1.7664(18)
Co2 C1 3_445 1.7664(18)
Co2 C2 . 1.779(3)
O1 C1 . 1.153(2)
O2 C2 . 1.140(4)

loop_
_geom_hbond_atom_site_label_D
_geom_hbond_atom_site_label_H
_geom_hbond_atom_site_label_A
_geom_hbond_site_symmetry_A
_geom_hbond_distance_DH
_geom_hbond_distance_HA
_geom_hbond_distance_DA
_geom_hbond_angle_DHA
N1 H1A O1 3_445 0.87(4) 2.49(4) 3.159(2) 135(3)
N1 H1C O1 15 0.87(3) 2.59(3) 3.290(2) 138(3)
N1 H1C O2 4 0.87(3) 2.49(3) 3.249(3) 146(3)

_cod_database_fobs_code 2241270
